data_2218570
loop_
_publ_author_name
'Mohan, R. T. Sabapathy'
'Kamatchi, S.'
'Subramanyam, M.'
'Thiruvalluvar, A.'
'Linden, A.'

_publ_section_title
;
 5-(4-Chlorophenyl)-1-methyl-3-oxocyclohexanecarbonitrile
;
_journal_coeditor_code WW2118
_journal_issue 6
_journal_name_full 'Acta Crystallographica Section E'
_journal_page_first o1006
_journal_paper_doi 10.1107/S1600536808012816
_journal_volume 64
_journal_year 2008
_chemical_formula_iupac 'C14 H14 Cl N O'
_chemical_formula_moiety 'C14 H14 Cl N O'
_chemical_formula_structural 'C14 H14 Cl N O'
_chemical_formula_sum 'C14 H14 Cl N O'
_chemical_formula_weight 247.71
_chemical_melting_point 358
_chemical_name_common 'cyclohexane derivative'
_chemical_name_systematic
;
5-(4-Chlorophenyl)-1-methyl-3-oxocyclohexanecarbonitrile
;
_space_group_IT_number 15
_symmetry_cell_setting monoclinic
_symmetry_space_group_name_Hall '-C 2yc'
_symmetry_space_group_name_H-M 'C 1 2/c 1'
_atom_sites_solution_hydrogens geom
_atom_sites_solution_primary direct
_atom_sites_solution_secondary difmap
_cell_angle_alpha 90
_cell_angle_beta 122.386(2)
_cell_angle_gamma 90
_cell_formula_units_Z 8
_cell_length_a 23.3358(6)
_cell_length_b 6.0031(2)
_cell_length_c 20.8948(6)
_cell_measurement_reflns_used 31960
_cell_measurement_temperature 160.0(10)
_cell_measurement_theta_max 27.5
_cell_measurement_theta_min 2.0
_cell_volume 2471.81(14)
_computing_cell_refinement 'DENZO-SMN (Otwinowski & Minor, 1997)'
_computing_data_collection 'COLLECT (Nonius, 2000)'
_computing_data_reduction 'DENZO-SMN and SCALEPACK (Otwinowski & Minor, 1997)'
_computing_molecular_graphics 'ORTEP-3 (Farrugia, 1997)'
_computing_publication_material 'PLATON (Spek, 2003)'
_computing_structure_refinement 'SHELXL97 (Sheldrick, 2008)'
_computing_structure_solution 'SHELXS97 (Sheldrick, 2008)'
_diffrn_ambient_temperature 160.0(10)
_diffrn_detector_area_resol_mean 9
_diffrn_measured_fraction_theta_full 0.997
_diffrn_measured_fraction_theta_max 0.997
_diffrn_measurement_device_type 'Nonius KappaCCD area-detector'
_diffrn_measurement_method '\f and \w scans with \k offsets'
_diffrn_radiation_monochromator 'horizontally mounted graphite crystal'
_diffrn_radiation_source 'Nonius FR590 sealed tube generator'
_diffrn_radiation_type 'Mo K\a'
_diffrn_radiation_wavelength 0.71073
_diffrn_reflns_av_R_equivalents 0.0575
_diffrn_reflns_av_sigmaI/netI 0.0311
_diffrn_reflns_limit_h_max 29
_diffrn_reflns_limit_h_min -30
_diffrn_reflns_limit_k_max 7
_diffrn_reflns_limit_k_min -7
_diffrn_reflns_limit_l_max 27
_diffrn_reflns_limit_l_min -27
_diffrn_reflns_number 28232
_diffrn_reflns_theta_full 27.47
_diffrn_reflns_theta_max 27.47
_diffrn_reflns_theta_min 2.07
_diffrn_standards_decay_% 0
_diffrn_standards_number 0
_exptl_absorpt_coefficient_mu 0.291
_exptl_absorpt_correction_T_max 0.956
_exptl_absorpt_correction_T_min 0.877
_exptl_absorpt_correction_type multi-scan
_exptl_absorpt_process_details '(Blessing, 1995)'
_exptl_crystal_colour colourless
_exptl_crystal_density_diffrn 1.331
_exptl_crystal_density_method 'not measured'
_exptl_crystal_description prism
_exptl_crystal_F_000 1040
_exptl_crystal_size_max 0.28
_exptl_crystal_size_mid 0.20
_exptl_crystal_size_min 0.18
_refine_diff_density_max 0.255
_refine_diff_density_min -0.315
_refine_ls_extinction_method none
_refine_ls_goodness_of_fit_ref 1.049
_refine_ls_hydrogen_treatment constr
_refine_ls_matrix_type full
_refine_ls_number_parameters 154
_refine_ls_number_reflns 2822
_refine_ls_number_restraints 0
_refine_ls_restrained_S_all 1.049
_refine_ls_R_factor_all 0.0587
_refine_ls_R_factor_gt 0.0399
_refine_ls_shift/su_max_lt 0.001
_refine_ls_shift/su_mean 0.000
_refine_ls_structure_factor_coef Fsqd
_refine_ls_weighting_details 'calc w=1/[\s^2^(Fo^2^)+(0.0525P)^2^+1.7764P] where P=(Fo^2^+2Fc^2^)/3'
_refine_ls_weighting_scheme calc
_refine_ls_wR_factor_gt 0.0978
_refine_ls_wR_factor_ref 0.1072
_reflns_number_gt 2211
_reflns_number_total 2822
_reflns_threshold_expression I>2\s(I)
_cod_data_source_file ww2118.cif
_cod_data_source_block I
_cod_original_sg_symbol_H-M 'C 2/c'
_cod_database_code 2218570
_cod_database_fobs_code 2218570

loop_
_symmetry_equiv_pos_site_id
_symmetry_equiv_pos_as_xyz
1 x,y,z
2 -x,y,1/2-z
3 -x,-y,-z
4 x,-y,1/2+z
5 1/2+x,1/2+y,z
6 1/2-x,1/2+y,1/2-z
7 1/2-x,1/2-y,-z
8 1/2+x,1/2-y,1/2+z

loop_
_atom_site_aniso_label
_atom_site_aniso_U_11
_atom_site_aniso_U_22
_atom_site_aniso_U_33
_atom_site_aniso_U_12
_atom_site_aniso_U_13
_atom_site_aniso_U_23
Cl1 0.0277(2) 0.0501(3) 0.0477(3) -0.0075(2) 0.0227(2) 0.0017(2)
O3 0.0388(7) 0.0398(7) 0.0447(7) -0.0129(6) 0.0243(6) -0.0142(6)
N12 0.0368(8) 0.0456(9) 0.0359(8) -0.0065(7) 0.0210(7) 0.0043(7)
C1 0.0237(8) 0.0280(8) 0.0280(8) -0.0011(6) 0.0156(7) -0.0011(6)
C2 0.0240(8) 0.0357(9) 0.0279(8) -0.0012(7) 0.0131(7) -0.0017(7)
C3 0.0287(8) 0.0343(9) 0.0220(7) -0.0040(7) 0.0122(7) -0.0022(7)
C4 0.0299(8) 0.0316(9) 0.0297(8) -0.0017(7) 0.0184(7) -0.0036(7)
C5 0.0242(7) 0.0249(8) 0.0253(7) -0.0005(6) 0.0146(6) 0.0019(6)
C6 0.0257(8) 0.0276(8) 0.0287(8) -0.0037(6) 0.0165(7) -0.0023(7)
C11 0.0339(9) 0.0342(9) 0.0438(10) 0.0003(7) 0.0255(8) -0.0037(8)
C12 0.0248(8) 0.0338(9) 0.0284(8) -0.0071(7) 0.0169(7) -0.0056(7)
C51 0.0239(7) 0.0286(8) 0.0215(7) -0.0019(6) 0.0136(6) -0.0010(6)
C52 0.0272(8) 0.0285(8) 0.0254(8) -0.0012(7) 0.0141(6) 0.0037(6)
C53 0.0242(8) 0.0352(9) 0.0260(8) 0.0019(7) 0.0117(7) 0.0038(7)
C54 0.0240(8) 0.0365(9) 0.0276(8) -0.0071(7) 0.0147(7) -0.0036(7)
C55 0.0348(9) 0.0265(8) 0.0423(10) -0.0033(7) 0.0254(8) 0.0014(7)
C56 0.0299(8) 0.0273(8) 0.0394(9) 0.0032(7) 0.0221(8) 0.0047(7)

loop_
_atom_site_type_symbol
_atom_site_label
_atom_site_fract_x
_atom_site_fract_y
_atom_site_fract_z
_atom_site_U_iso_or_equiv
_atom_site_thermal_displace_type
_atom_site_occupancy
Cl Cl1 -0.25175(2) 0.41436(8) 0.08818(3) 0.0406(2) Uani 1.000
O O3 0.15529(6) 1.0355(2) 0.24871(7) 0.0401(4) Uani 1.000
N N12 0.08284(8) 0.8728(3) 0.02081(8) 0.0387(5) Uani 1.000
C C1 0.12125(8) 0.5713(3) 0.12750(9) 0.0257(5) Uani 1.000
C C2 0.16797(8) 0.6816(3) 0.20566(9) 0.0296(5) Uani 1.000
C C3 0.13140(8) 0.8524(3) 0.22416(9) 0.0290(5) Uani 1.000
C C4 0.06351(8) 0.7819(3) 0.21034(9) 0.0292(5) Uani 1.000
C C5 0.01764(7) 0.6715(3) 0.13228(8) 0.0241(4) Uani 1.000
C C6 0.05647(8) 0.4842(3) 0.12188(9) 0.0264(5) Uani 1.000
C C11 0.15935(9) 0.3848(3) 0.11531(10) 0.0350(5) Uani 1.000
C C12 0.10064(8) 0.7426(3) 0.06780(9) 0.0277(5) Uani 1.000
C C51 -0.04910(7) 0.6001(3) 0.12231(8) 0.0239(4) Uani 1.000
C C52 -0.10261(8) 0.7514(3) 0.09191(8) 0.0270(5) Uani 1.000
C C53 -0.16454(8) 0.6975(3) 0.08277(9) 0.0293(5) Uani 1.000
C C54 -0.17302(8) 0.4867(3) 0.10337(9) 0.0289(5) Uani 1.000
C C55 -0.12083(9) 0.3334(3) 0.13444(10) 0.0322(5) Uani 1.000
C C56 -0.05897(8) 0.3916(3) 0.14389(10) 0.0304(5) Uani 1.000
H H2A 0.18685 0.56475 0.24527 0.0355 Uiso 1.000
H H2B 0.20638 0.75446 0.20642 0.0355 Uiso 1.000
H H4A 0.04006 0.91413 0.21396 0.0350 Uiso 1.000
H H4B 0.07101 0.67576 0.25040 0.0350 Uiso 1.000
H H5 0.00699 0.78708 0.09293 0.0289 Uiso 1.000
H H6A 0.02664 0.41375 0.07173 0.0316 Uiso 1.000
H H6B 0.06906 0.36910 0.16120 0.0316 Uiso 1.000
H H11A 0.17294 0.27012 0.15427 0.0524 Uiso 1.000
H H11B 0.19981 0.44642 0.11878 0.0524 Uiso 1.000
H H11C 0.12964 0.31858 0.06508 0.0524 Uiso 1.000
H H52 -0.09668 0.89480 0.07705 0.0325 Uiso 1.000
H H53 -0.20035 0.80334 0.06276 0.0353 Uiso 1.000
H H55 -0.12702 0.19013 0.14917 0.0386 Uiso 1.000
H H56 -0.02282 0.28695 0.16550 0.0365 Uiso 1.000

loop_
_atom_type_symbol
_atom_type_description
_atom_type_scat_dispersion_real
_atom_type_scat_dispersion_imag
_atom_type_scat_source
O O 0.0106 0.0060 'International Tables Vol C Tables 4.2.6.8 and 6.1.1.4'
N N 0.0061 0.0033 'International Tables Vol C Tables 4.2.6.8 and 6.1.1.4'
Cl Cl 0.1484 0.1585 'International Tables Vol C Tables 4.2.6.8 and 6.1.1.4'
H H 0.0000 0.0000 'International Tables Vol C Tables 4.2.6.8 and 6.1.1.4'
C C 0.0033 0.0016 'International Tables Vol C Tables 4.2.6.8 and 6.1.1.4'

loop_
_geom_angle_atom_site_label_1
_geom_angle_atom_site_label_2
_geom_angle_atom_site_label_3
_geom_angle
_geom_angle_publ_flag
C2 C1 C6 109.48(15) no
C2 C1 C11 110.17(15) no
C2 C1 C12 108.61(15) no
C6 C1 C11 111.80(15) no
C6 C1 C12 107.91(15) no
C11 C1 C12 108.79(15) no
C1 C2 C3 112.70(16) no
O3 C3 C2 121.85(19) no
O3 C3 C4 122.09(18) no
C2 C3 C4 116.05(15) no
C3 C4 C5 112.68(15) no
C4 C5 C6 109.74(14) no
C4 C5 C51 110.28(14) no
C6 C5 C51 114.51(15) no
C1 C6 C5 111.74(15) no
N12 C12 C1 178.0(2) no
C5 C51 C52 118.81(16) no
C5 C51 C56 123.05(16) no
C52 C51 C56 118.12(18) no
C51 C52 C53 121.54(17) no
C52 C53 C54 118.75(18) no
Cl1 C54 C53 118.89(15) no
Cl1 C54 C55 119.86(15) no
C53 C54 C55 121.2(2) no
C54 C55 C56 119.07(17) no
C51 C56 C55 121.26(18) no
C1 C2 H2A 109.00 no
C1 C2 H2B 109.00 no
C3 C2 H2A 109.00 no
C3 C2 H2B 109.00 no
H2A C2 H2B 108.00 no
C3 C4 H4A 109.00 no
C3 C4 H4B 109.00 no
C5 C4 H4A 109.00 no
C5 C4 H4B 109.00 no
H4A C4 H4B 108.00 no
C4 C5 H5 107.00 no
C6 C5 H5 107.00 no
C51 C5 H5 107.00 no
C1 C6 H6A 109.00 no
C1 C6 H6B 109.00 no
C5 C6 H6A 109.00 no
C5 C6 H6B 109.00 no
H6A C6 H6B 108.00 no
C1 C11 H11A 109.00 no
C1 C11 H11B 109.00 no
C1 C11 H11C 109.00 no
H11A C11 H11B 109.00 no
H11A C11 H11C 109.00 no
H11B C11 H11C 109.00 no
C51 C52 H52 119.00 no
C53 C52 H52 119.00 no
C52 C53 H53 121.00 no
C54 C53 H53 121.00 no
C54 C55 H55 120.00 no
C56 C55 H55 120.00 no
C51 C56 H56 119.00 no
C55 C56 H56 119.00 no

loop_
_geom_bond_atom_site_label_1
_geom_bond_atom_site_label_2
_geom_bond_distance
_geom_bond_publ_flag
Cl1 C54 1.744(2) no
O3 C3 1.215(2) no
N12 C12 1.145(2) no
C1 C2 1.545(2) no
C1 C6 1.544(3) no
C1 C11 1.533(3) no
C1 C12 1.484(2) no
C2 C3 1.511(3) no
C3 C4 1.511(3) no
C4 C5 1.541(2) no
C5 C6 1.531(3) no
C5 C51 1.518(3) no
C51 C52 1.392(3) no
C51 C56 1.391(3) no
C52 C53 1.391(3) no
C53 C54 1.385(3) no
C54 C55 1.380(3) no
C55 C56 1.393(3) no
C2 H2A 0.9900 no
C2 H2B 0.9900 no
C4 H4A 0.9900 no
C4 H4B 0.9900 no
C5 H5 1.0000 no
C6 H6A 0.9900 no
C6 H6B 0.9900 no
C11 H11A 0.9800 no
C11 H11B 0.9800 no
C11 H11C 0.9800 no
C52 H52 0.9500 no
C53 H53 0.9500 no
C55 H55 0.9500 no
C56 H56 0.9500 no

loop_
_geom_contact_atom_site_label_1
_geom_contact_atom_site_label_2
_geom_contact_distance
_geom_contact_site_symmetry_2
_geom_contact_publ_flag
Cl1 N12 3.335(2) 5_445 no
Cl1 C12 3.397(2) 5_445 no
Cl1 H2A 3.0900 2_555 no
O3 H6B 2.7300 1_565 no
O3 H11A 2.6300 1_565 no
O3 H55 2.7100 2_565 no
N12 Cl1 3.335(2) 5_555 no
N12 H5 2.9200 . no
N12 H6A 2.8200 3_565 no
N12 H52 2.6300 3_575 no
N12 H11C 2.8500 1_565 no
C4 C12 3.527(3) . no
C12 C4 3.527(3) . no
C12 Cl1 3.397(2) 5_555 no
C6 H56 2.7300 . no
C12 H5 2.5200 . no
C12 H6A 2.9900 3_565 no
C51 H4B 3.0000 2_555 no
C52 H4A 3.0700 . no
C52 H55 3.0700 1_565 no
C52 H4B 3.0000 2_555 no
C52 H11C 3.0200 3_565 no
C53 H4B 2.9600 2_555 no
C53 H53 2.9900 7_465 no
C54 H4B 2.9200 2_555 no
C55 H52 3.0700 1_545 no
C55 H4B 2.8900 2_555 no
C56 H6A 3.0800 . no
C56 H6B 2.8100 . no
C56 H4B 2.9200 2_555 no
H2A H11A 2.4900 . no
H2A Cl1 3.0900 2_555 no
H2B H11B 2.5500 . no
H4A C52 3.0700 . no
H4A H56 2.5700 1_565 no
H4B C51 3.0000 2_555 no
H4B C52 3.0000 2_555 no
H4B C53 2.9600 2_555 no
H4B C54 2.9200 2_555 no
H4B C55 2.8900 2_555 no
H4B C56 2.9200 2_555 no
H5 N12 2.9200 . no
H5 C12 2.5200 . no
H5 H52 2.3500 . no
H6A C56 3.0800 . no
H6A H11C 2.5500 . no
H6A N12 2.8200 3_565 no
H6A C12 2.9900 3_565 no
H6B O3 2.7300 1_545 no
H6B C56 2.8100 . no
H6B H11A 2.5700 . no
H6B H56 2.2500 . no
H11A O3 2.6300 1_545 no
H11A H2A 2.4900 . no
H11A H6B 2.5700 . no
H11B H2B 2.5500 . no
H11C N12 2.8500 1_545 no
H11C H6A 2.5500 . no
H11C C52 3.0200 3_565 no
H52 C55 3.0700 1_565 no
H52 H5 2.3500 . no
H52 N12 2.6300 3_575 no
H53 C53 2.9900 7_465 no
H53 H53 2.4800 7_465 no
H55 C52 3.0700 1_545 no
H55 O3 2.7100 2_545 no
H56 C6 2.7300 . no
H56 H4A 2.5700 1_545 no
H56 H6B 2.2500 . no

loop_
_geom_hbond_atom_site_label_D
_geom_hbond_atom_site_label_H
_geom_hbond_atom_site_label_A
_geom_hbond_site_symmetry_A
_geom_hbond_distance_DH
_geom_hbond_distance_HA
_geom_hbond_distance_DA
_geom_hbond_angle_DHA
_geom_hbond_publ_flag
C4 H4B Cg 2_555 0.99 2.60 3.5333(18) 157 yes

loop_
_geom_torsion_atom_site_label_1
_geom_torsion_atom_site_label_2
_geom_torsion_atom_site_label_3
_geom_torsion_atom_site_label_4
_geom_torsion
_geom_torsion_publ_flag
C6 C1 C2 C3 -51.31(19) no
C11 C1 C2 C3 -174.65(16) no
C12 C1 C2 C3 66.3(2) no
C2 C1 C6 C5 58.91(17) no
C11 C1 C6 C5 -178.71(13) no
C12 C1 C6 C5 -59.12(17) no
C1 C2 C3 O3 -133.05(17) no
C1 C2 C3 C4 47.0(2) no
O3 C3 C4 C5 132.96(17) no
C2 C3 C4 C5 -47.1(2) no
C3 C4 C5 C6 51.79(19) no
C3 C4 C5 C51 178.83(14) no
C4 C5 C6 C1 -59.17(18) no
C51 C5 C6 C1 176.20(12) no
C4 C5 C51 C52 88.61(17) no
C4 C5 C51 C56 -89.75(19) no
C6 C5 C51 C52 -147.05(14) no
C6 C5 C51 C56 34.6(2) no
C5 C51 C52 C53 -178.71(14) no
C56 C51 C52 C53 -0.3(2) no
C5 C51 C56 C55 179.36(15) no
C52 C51 C56 C55 1.0(2) no
C51 C52 C53 C54 -1.1(2) no
C52 C53 C54 Cl1 -177.24(12) no
C52 C53 C54 C55 1.8(2) no
Cl1 C54 C55 C56 177.93(14) no
C53 C54 C55 C56 -1.1(3) no
C54 C55 C56 C51 -0.3(3) no
